data_7015836
loop_
_publ_author_name
'Barnes, Stephanie S.'
'Vogels, Christopher M.'
'Decken, Andreas'
'Westcott, Stephen A.'

_publ_section_title
;
 Addition of boranes to N-aryl-salicylaldimines: intramolecular
 hydrogenation of imines.
;
_journal_issue 17
_journal_name_full 'Dalton transactions (Cambridge, England : 2003)'
_journal_page_first 4707
_journal_page_last 4714
_journal_paper_doi 10.1039/c1dt10132c
_journal_volume 40
_journal_year 2011
_chemical_formula_moiety 'C21 H18 B N O3'
_chemical_formula_sum 'C21 H18 B N O3'
_chemical_formula_weight 343.17
_space_group_IT_number 14
_symmetry_cell_setting monoclinic
_symmetry_Int_Tables_number 14
_symmetry_space_group_name_Hall '-P 2ybc'
_symmetry_space_group_name_H-M 'P 1 21/c 1'
_atom_sites_solution_hydrogens difmap
_atom_sites_solution_primary direct
_atom_sites_solution_secondary difmap
_audit_creation_method SHELXL-97
_cell_angle_alpha 90.00
_cell_angle_beta 98.931(5)
_cell_angle_gamma 90.00
_cell_formula_units_Z 4
_cell_length_a 16.124(6)
_cell_length_b 7.653(3)
_cell_length_c 14.192(5)
_cell_measurement_reflns_used 5733
_cell_measurement_temperature 173(1)
_cell_measurement_theta_max 28.2325
_cell_measurement_theta_min 2.5575
_cell_volume 1730.0(11)
_computing_cell_refinement 'Bruker SMART'
_computing_data_collection 'Bruker SMART'
_computing_data_reduction 'Bruker SAINT'
_computing_molecular_graphics 'Bruker SHELXTL (Sheldrick, 2008)'
_computing_publication_material 'Bruker SHELXTL (Sheldrick, 2008)'
_computing_structure_refinement 'SHELXL-97 (Sheldrick, 2008)'
_computing_structure_solution 'SHELXS-97 (Sheldrick, 2008)'
_diffrn_ambient_temperature 173(1)
_diffrn_measured_fraction_theta_full 1.000
_diffrn_measured_fraction_theta_max 0.973
_diffrn_measurement_device_type 'Bruker AXS SMART1000/P4'
_diffrn_measurement_method 'phi and omega scans'
_diffrn_radiation_monochromator graphite
_diffrn_radiation_probe x-ray
_diffrn_radiation_type MoK\a
_diffrn_radiation_wavelength 0.71073
_diffrn_reflns_av_R_equivalents 0.0308
_diffrn_reflns_av_sigmaI/netI 0.0341
_diffrn_reflns_limit_h_max 20
_diffrn_reflns_limit_h_min -20
_diffrn_reflns_limit_k_max 9
_diffrn_reflns_limit_k_min -9
_diffrn_reflns_limit_l_max 18
_diffrn_reflns_limit_l_min -18
_diffrn_reflns_number 11611
_diffrn_reflns_theta_full 25.00
_diffrn_reflns_theta_max 27.50
_diffrn_reflns_theta_min 1.28
_diffrn_source 'fine-focus sealed tube'
_diffrn_source_type K760
_diffrn_standards_decay_% 0
_diffrn_standards_interval_count 0
_diffrn_standards_interval_time 0
_diffrn_standards_number 0
_exptl_absorpt_coefficient_mu 0.087
_exptl_absorpt_correction_T_max 0.9935
_exptl_absorpt_correction_T_min 0.9537
_exptl_absorpt_correction_type multi-scan
_exptl_absorpt_process_details 'SADABS (Sheldrick, 2004)'
_exptl_crystal_colour Yellow
_exptl_crystal_density_diffrn 1.318
_exptl_crystal_density_method 'not measured'
_exptl_crystal_description Shard
_exptl_crystal_F_000 720
_exptl_crystal_size_max 0.55
_exptl_crystal_size_mid 0.45
_exptl_crystal_size_min 0.075
_refine_diff_density_max 0.196
_refine_diff_density_min -0.192
_refine_diff_density_rms 0.037
_refine_ls_extinction_method none
_refine_ls_goodness_of_fit_ref 1.076
_refine_ls_hydrogen_treatment refall
_refine_ls_matrix_type full
_refine_ls_number_parameters 307
_refine_ls_number_reflns 3860
_refine_ls_number_restraints 0
_refine_ls_restrained_S_all 1.076
_refine_ls_R_factor_all 0.0648
_refine_ls_R_factor_gt 0.0380
_refine_ls_shift/su_max 0.000
_refine_ls_shift/su_mean 0.000
_refine_ls_structure_factor_coef Fsqd
_refine_ls_weighting_details 'calc w=1/[\s^2^(Fo^2^)+(0.0403P)^2^+0.4779P] where P=(Fo^2^+2Fc^2^)/3'
_refine_ls_weighting_scheme calc
_refine_ls_wR_factor_gt 0.0862
_refine_ls_wR_factor_ref 0.1045
_reflns_number_gt 2745
_reflns_number_total 3860
_reflns_threshold_expression 'I > 2\s(I)'
_cod_data_source_file c1dt10132c.txt
_cod_data_source_block sw080138
_cod_original_sg_symbol_Hall '-P 2ybc '
_cod_original_sg_symbol_H-M 'P 21/c'
_cod_database_code 7015836

loop_
_symmetry_equiv_pos_as_xyz
'x, y, z'
'-x, y+1/2, -z+1/2'
'-x, -y, -z'
'x, -y-1/2, z-1/2'

loop_
_atom_site_label
_atom_site_type_symbol
_atom_site_fract_x
_atom_site_fract_y
_atom_site_fract_z
_atom_site_U_iso_or_equiv
_atom_site_adp_type
_atom_site_occupancy
_atom_site_symmetry_multiplicity
_atom_site_calc_flag
_atom_site_refinement_flags
_atom_site_disorder_assembly
_atom_site_disorder_group
B1 B 0.19127(11) 0.6572(2) 0.72747(11) 0.0293(4) Uani 1 1 d . . .
N1 N 0.22712(7) 0.63038(16) 0.62891(8) 0.0250(3) Uani 1 1 d . . .
O1 O 0.12841(7) 0.52547(15) 0.73503(7) 0.0378(3) Uani 1 1 d . . .
O2 O 0.15753(6) 0.83568(14) 0.72776(7) 0.0327(3) Uani 1 1 d . . .
O3 O 0.26084(6) 0.64885(13) 0.80632(7) 0.0298(3) Uani 1 1 d . . .
C1 C 0.08866(9) 0.4329(2) 0.66124(10) 0.0301(3) Uani 1 1 d . . .
C2 C 0.01998(10) 0.3303(2) 0.67418(12) 0.0382(4) Uani 1 1 d . . .
C3 C -0.01974(11) 0.2313(2) 0.59981(13) 0.0395(4) Uani 1 1 d . . .
C4 C 0.00725(10) 0.2304(2) 0.51081(13) 0.0363(4) Uani 1 1 d . . .
C5 C 0.07507(10) 0.3309(2) 0.49744(11) 0.0312(3) Uani 1 1 d . . .
C6 C 0.11696(9) 0.4329(2) 0.57236(10) 0.0267(3) Uani 1 1 d . . .
C7 C 0.18972(9) 0.53301(19) 0.56104(10) 0.0254(3) Uani 1 1 d . . .
C8 C 0.30539(9) 0.71846(19) 0.61825(9) 0.0251(3) Uani 1 1 d . . .
C9 C 0.30334(9) 0.8870(2) 0.58090(10) 0.0288(3) Uani 1 1 d . . .
C10 C 0.38061(11) 0.9673(2) 0.57667(12) 0.0374(4) Uani 1 1 d . . .
C11 C 0.45530(11) 0.8833(3) 0.60815(12) 0.0427(4) Uani 1 1 d . . .
C12 C 0.45499(10) 0.7141(3) 0.64328(11) 0.0385(4) Uani 1 1 d . . .
C13 C 0.37999(9) 0.6278(2) 0.64830(10) 0.0300(3) Uani 1 1 d . . .
C14 C 0.22309(11) 0.9799(3) 0.54245(13) 0.0372(4) Uani 1 1 d . . .
C15 C 0.37990(12) 0.4416(2) 0.68273(13) 0.0391(4) Uani 1 1 d . . .
C16 C 0.21509(10) 0.9290(2) 0.78843(10) 0.0304(3) Uani 1 1 d . . .
C21 C 0.21764(12) 1.1062(2) 0.80423(12) 0.0400(4) Uani 1 1 d . . .
C20 C 0.28515(13) 1.1720(3) 0.86778(12) 0.0455(5) Uani 1 1 d . . .
C19 C 0.34652(12) 1.0625(3) 0.91316(12) 0.0433(4) Uani 1 1 d . . .
C18 C 0.34381(10) 0.8817(2) 0.89707(11) 0.0349(4) Uani 1 1 d . . .
C17 C 0.27698(9) 0.8184(2) 0.83461(10) 0.0287(3) Uani 1 1 d . . .
H21 H 0.1740(12) 1.179(3) 0.7713(13) 0.049(5) Uiso 1 1 d . . .
H18 H 0.3870(10) 0.802(2) 0.9283(12) 0.037(5) Uiso 1 1 d . . .
H20 H 0.2900(12) 1.299(3) 0.8798(13) 0.055(6) Uiso 1 1 d . . .
H19 H 0.3929(11) 1.115(2) 0.9566(13) 0.046(5) Uiso 1 1 d . . .
H5 H 0.0963(10) 0.333(2) 0.4361(13) 0.041(5) Uiso 1 1 d . . .
H4 H -0.0216(11) 0.160(2) 0.4598(12) 0.041(5) Uiso 1 1 d . . .
H3 H -0.0664(11) 0.161(2) 0.6097(12) 0.040(5) Uiso 1 1 d . . .
H2 H 0.0014(11) 0.332(2) 0.7370(13) 0.047(5) Uiso 1 1 d . . .
H7 H 0.2133(9) 0.5248(19) 0.5011(11) 0.026(4) Uiso 1 1 d . . .
H12 H 0.5069(12) 0.655(2) 0.6631(12) 0.045(5) Uiso 1 1 d . . .
H10 H 0.3803(11) 1.086(3) 0.5501(13) 0.047(5) Uiso 1 1 d . . .
H11 H 0.5100(12) 0.938(3) 0.6068(13) 0.053(5) Uiso 1 1 d . . .
H14A H 0.1764(14) 0.950(3) 0.5737(16) 0.073(7) Uiso 1 1 d . . .
H14B H 0.2046(14) 0.958(3) 0.4731(18) 0.083(7) Uiso 1 1 d . . .
H14C H 0.2319(15) 1.105(4) 0.5463(18) 0.096(9) Uiso 1 1 d . . .
H15A H 0.3602(12) 0.436(3) 0.7427(14) 0.056(6) Uiso 1 1 d . . .
H15B H 0.4361(13) 0.394(3) 0.6917(14) 0.060(6) Uiso 1 1 d . . .
H15C H 0.3427(13) 0.361(3) 0.6346(14) 0.060(6) Uiso 1 1 d . . .

loop_
_atom_site_aniso_label
_atom_site_aniso_U_11
_atom_site_aniso_U_22
_atom_site_aniso_U_33
_atom_site_aniso_U_23
_atom_site_aniso_U_13
_atom_site_aniso_U_12
B1 0.0294(9) 0.0358(10) 0.0243(8) 0.0008(7) 0.0089(7) 0.0008(8)
N1 0.0236(6) 0.0271(7) 0.0250(6) 0.0023(5) 0.0065(5) 0.0007(5)
O1 0.0377(6) 0.0486(7) 0.0295(5) -0.0024(5) 0.0129(5) -0.0124(6)
O2 0.0311(6) 0.0397(7) 0.0279(5) -0.0005(4) 0.0071(4) 0.0070(5)
O3 0.0337(6) 0.0308(6) 0.0252(5) 0.0007(4) 0.0060(4) 0.0027(5)
C1 0.0274(8) 0.0314(8) 0.0321(8) 0.0035(6) 0.0063(6) -0.0003(7)
C2 0.0318(9) 0.0458(11) 0.0381(9) 0.0093(7) 0.0089(7) -0.0043(8)
C3 0.0296(9) 0.0370(10) 0.0517(10) 0.0108(8) 0.0057(8) -0.0061(8)
C4 0.0314(9) 0.0304(9) 0.0455(9) 0.0005(7) 0.0005(7) -0.0032(7)
C5 0.0285(8) 0.0298(8) 0.0353(8) 0.0009(6) 0.0044(6) 0.0041(7)
C6 0.0237(7) 0.0254(8) 0.0313(7) 0.0034(6) 0.0051(6) 0.0036(6)
C7 0.0252(7) 0.0266(8) 0.0250(7) 0.0020(6) 0.0060(6) 0.0049(6)
C8 0.0243(7) 0.0298(8) 0.0223(7) -0.0025(6) 0.0067(5) -0.0015(6)
C9 0.0320(8) 0.0304(8) 0.0251(7) -0.0006(6) 0.0081(6) -0.0010(7)
C10 0.0414(10) 0.0356(10) 0.0367(9) -0.0005(7) 0.0110(7) -0.0087(8)
C11 0.0310(9) 0.0580(12) 0.0402(9) -0.0030(8) 0.0088(7) -0.0145(9)
C12 0.0257(8) 0.0566(12) 0.0329(8) -0.0005(8) 0.0036(7) 0.0013(8)
C13 0.0285(8) 0.0382(9) 0.0240(7) -0.0011(6) 0.0060(6) 0.0032(7)
C14 0.0385(10) 0.0354(10) 0.0387(9) 0.0087(7) 0.0094(8) 0.0053(8)
C15 0.0388(10) 0.0415(10) 0.0379(9) 0.0062(8) 0.0088(8) 0.0127(9)
C16 0.0347(8) 0.0354(9) 0.0237(7) 0.0006(6) 0.0128(6) 0.0024(7)
C21 0.0556(11) 0.0350(10) 0.0338(8) 0.0036(7) 0.0206(8) 0.0078(9)
C20 0.0706(13) 0.0337(10) 0.0387(9) -0.0046(8) 0.0288(9) -0.0111(10)
C19 0.0514(11) 0.0487(11) 0.0338(9) -0.0076(8) 0.0192(8) -0.0185(10)
C18 0.0344(9) 0.0457(10) 0.0264(7) -0.0007(7) 0.0105(7) -0.0039(8)
C17 0.0338(8) 0.0313(8) 0.0236(7) -0.0003(6) 0.0123(6) -0.0006(7)

loop_
_atom_type_symbol
_atom_type_description
_atom_type_scat_dispersion_real
_atom_type_scat_dispersion_imag
_atom_type_scat_source
C C 0.0033 0.0016 'International Tables Vol C Tables 4.2.6.8 and 6.1.1.4'
H H 0.0000 0.0000 'International Tables Vol C Tables 4.2.6.8 and 6.1.1.4'
B B 0.0013 0.0007 'International Tables Vol C Tables 4.2.6.8 and 6.1.1.4'
N N 0.0061 0.0033 'International Tables Vol C Tables 4.2.6.8 and 6.1.1.4'
O O 0.0106 0.0060 'International Tables Vol C Tables 4.2.6.8 and 6.1.1.4'

loop_
_geom_angle_atom_site_label_1
_geom_angle_atom_site_label_2
_geom_angle_atom_site_label_3
_geom_angle
_geom_angle_site_symmetry_1
_geom_angle_site_symmetry_3
_geom_angle_publ_flag
O1 B1 O3 112.17(13) . . ?
O1 B1 O2 112.56(13) . . ?
O3 B1 O2 106.22(13) . . ?
O1 B1 N1 109.07(12) . . ?
O3 B1 N1 108.95(12) . . ?
O2 B1 N1 107.71(12) . . ?
C7 N1 C8 120.04(12) . . ?
C7 N1 B1 122.25(12) . . ?
C8 N1 B1 117.70(11) . . ?
C1 O1 B1 124.45(12) . . ?
C16 O2 B1 105.80(12) . . ?
C17 O3 B1 105.77(12) . . ?
O1 C1 C2 119.20(14) . . ?
O1 C1 C6 121.18(13) . . ?
C2 C1 C6 119.57(14) . . ?
C3 C2 C1 119.66(15) . . ?
C3 C2 H2 122.2(11) . . ?
C1 C2 H2 118.1(11) . . ?
C2 C3 C4 121.56(16) . . ?
C2 C3 H3 118.9(10) . . ?
C4 C3 H3 119.5(10) . . ?
C5 C4 C3 119.19(16) . . ?
C5 C4 H4 120.7(11) . . ?
C3 C4 H4 120.1(11) . . ?
C4 C5 C6 120.40(15) . . ?
C4 C5 H5 121.6(10) . . ?
C6 C5 H5 118.0(10) . . ?
C5 C6 C1 119.61(14) . . ?
C5 C6 C7 121.25(13) . . ?
C1 C6 C7 119.11(13) . . ?
N1 C7 C6 121.43(13) . . ?
N1 C7 H7 118.9(9) . . ?
C6 C7 H7 119.7(9) . . ?
C9 C8 C13 122.99(14) . . ?
C9 C8 N1 119.83(13) . . ?
C13 C8 N1 117.17(13) . . ?
C8 C9 C10 117.03(14) . . ?
C8 C9 C14 122.99(14) . . ?
C10 C9 C14 119.94(15) . . ?
C11 C10 C9 121.40(16) . . ?
C11 C10 H10 120.5(11) . . ?
C9 C10 H10 118.1(11) . . ?
C10 C11 C12 120.02(16) . . ?
C10 C11 H11 122.5(11) . . ?
C12 C11 H11 117.5(11) . . ?
C11 C12 C13 120.91(16) . . ?
C11 C12 H12 119.8(11) . . ?
C13 C12 H12 119.2(11) . . ?
C12 C13 C8 117.60(15) . . ?
C12 C13 C15 120.73(15) . . ?
C8 C13 C15 121.65(14) . . ?
C9 C14 H14A 114.5(13) . . ?
C9 C14 H14B 112.8(13) . . ?
H14A C14 H14B 106.2(18) . . ?
C9 C14 H14C 109.7(15) . . ?
H14A C14 H14C 109(2) . . ?
H14B C14 H14C 104.0(19) . . ?
C13 C15 H15A 110.5(12) . . ?
C13 C15 H15B 110.6(12) . . ?
H15A C15 H15B 107.5(16) . . ?
C13 C15 H15C 112.4(11) . . ?
H15A C15 H15C 108.6(16) . . ?
H15B C15 H15C 107.1(16) . . ?
O2 C16 C21 128.27(15) . . ?
O2 C16 C17 110.22(14) . . ?
C21 C16 C17 121.49(15) . . ?
C16 C21 C20 117.51(17) . . ?
C16 C21 H21 119.5(12) . . ?
C20 C21 H21 123.0(11) . . ?
C19 C20 C21 120.97(18) . . ?
C19 C20 H20 119.1(11) . . ?
C21 C20 H20 120.0(11) . . ?
C20 C19 C18 121.47(18) . . ?
C20 C19 H19 117.7(11) . . ?
C18 C19 H19 120.8(11) . . ?
C17 C18 C19 117.07(17) . . ?
C17 C18 H18 120.3(10) . . ?
C19 C18 H18 122.6(10) . . ?
O3 C17 C18 128.12(15) . . ?
O3 C17 C16 110.37(13) . . ?
C18 C17 C16 121.49(15) . . ?

loop_
_geom_bond_atom_site_label_1
_geom_bond_atom_site_label_2
_geom_bond_distance
_geom_bond_site_symmetry_2
_geom_bond_publ_flag
B1 O1 1.445(2) . ?
B1 O3 1.458(2) . ?
B1 O2 1.471(2) . ?
B1 N1 1.6074(19) . ?
N1 C7 1.2907(18) . ?
N1 C8 1.4592(18) . ?
O1 C1 1.3419(19) . ?
O2 C16 1.3657(19) . ?
O3 C17 1.3711(19) . ?
C1 C2 1.393(2) . ?
C1 C6 1.406(2) . ?
C2 C3 1.374(2) . ?
C2 H2 0.983(19) . ?
C3 C4 1.398(2) . ?
C3 H3 0.956(18) . ?
C4 C5 1.374(2) . ?
C4 H4 0.961(17) . ?
C5 C6 1.405(2) . ?
C5 H5 0.983(18) . ?
C6 C7 1.431(2) . ?
C7 H7 0.986(15) . ?
C8 C9 1.393(2) . ?
C8 C13 1.397(2) . ?
C9 C10 1.399(2) . ?
C9 C14 1.503(2) . ?
C10 C11 1.377(3) . ?
C10 H10 0.984(19) . ?
C11 C12 1.388(3) . ?
C11 H11 0.98(2) . ?
C12 C13 1.390(2) . ?
C12 H12 0.956(18) . ?
C13 C15 1.507(2) . ?
C14 H14A 0.96(2) . ?
C14 H14B 1.00(3) . ?
C14 H14C 0.97(3) . ?
C15 H15A 0.95(2) . ?
C15 H15B 0.97(2) . ?
C15 H15C 1.04(2) . ?
C16 C21 1.374(2) . ?
C16 C17 1.393(2) . ?
C21 C20 1.395(3) . ?
C21 H21 0.960(19) . ?
C20 C19 1.378(3) . ?
C20 H20 0.99(2) . ?
C19 C18 1.402(3) . ?
C19 H19 0.979(18) . ?
C18 C17 1.373(2) . ?
C18 H18 0.978(17) . ?
